data_7708347
loop_
_publ_author_name
'King, Rhus P.'
'Woodward, Madeleine'
'Grigg, Julian'
'McRobbie, Graeme'
'Levason, William'
'Reid, Gillian'

_publ_section_title
;
 Tin(IV) fluoride complexes with neutral phosphine coordination and
 comparisons with hard N- and O-donor ligands
;
_journal_name_full 'Dalton Transactions'
_journal_paper_doi 10.1039/D1DT02948G
_journal_year 2021
_chemical_formula_moiety 'C10 H10 F4 N2 O2 Sn, C H2 Cl2'
_chemical_formula_sum 'C11 H12 Cl2 F4 N2 O2 Sn'
_chemical_formula_weight 469.82
_space_group_crystal_system triclinic
_space_group_IT_number 2
_space_group_name_Hall '-P 1'
_space_group_name_H-M_alt 'P -1'
_atom_sites_solution_hydrogens geom
_audit_creation_date 2021-08-25
_audit_creation_method
;
Olex2 1.3
(compiled 2020.11.12 svn.r5f609507 for OlexSys, GUI svn.r6272)
;
_audit_update_record
;
2021-08-25 deposited with the CCDC.	2021-09-14 downloaded from the CCDC.
;
_cell_angle_alpha 90.899(3)
_cell_angle_beta 103.213(3)
_cell_angle_gamma 101.930(3)
_cell_formula_units_Z 4
_cell_length_a 9.4615(3)
_cell_length_b 11.2482(3)
_cell_length_c 15.4968(5)
_cell_measurement_reflns_used 9040
_cell_measurement_temperature 100
_cell_measurement_theta_max 31.8050
_cell_measurement_theta_min 1.8410
_cell_volume 1567.47(9)
_computing_cell_refinement 'CrysAlisPro 1.171.40.84a (Rigaku OD, 2020)'
_computing_data_collection 'CrysAlisPro 1.171.40.84a (Rigaku OD, 2020)'
_computing_data_reduction 'CrysAlisPro 1.171.40.84a (Rigaku OD, 2020)'
_computing_molecular_graphics 'Olex2 1.3 (Dolomanov et al., 2009)'
_computing_publication_material 'Olex2 1.3 (Dolomanov et al., 2009)'
_computing_structure_refinement 'SHELXL 2018/3 (Sheldrick, 2015)'
_computing_structure_solution 'SHELXT 2018/2 (Sheldrick, 2018)'
_diffrn_ambient_temperature 100.0
_diffrn_detector_area_resol_mean 10.0000
_diffrn_measured_fraction_theta_full 0.815
_diffrn_measured_fraction_theta_max 0.709
_diffrn_measurement_details
;
List of Runs (angles in degrees, time in seconds):

  # Type    Start    End  Width  t~exp~   \w     \q     \k     \f   Frames
#--------------------------------------------------------------------------
  1  \w    -53.00  73.00   0.50    5.50    --  -16.60  60.00  30.00  252
  2  \w    -53.00  52.00   0.50    5.50    --  -16.60  60.00 150.00  210
  3  \w    -53.00  20.00   0.50    5.50    --  -16.60  60.00   0.00  146
  4  \w    -53.00  23.00   0.50    5.50    --  -16.60  60.00-150.00  152
  5  \w    -53.00  10.00   0.50    5.50    --  -16.60  60.00 -90.00  126
  6  \w    -51.00  29.00   0.50    5.50    --  -16.60  60.00 -60.00  160
  7  \w    -53.00  24.00   0.50    5.50    --  -16.60  60.00  90.00  154
  8  \w    -38.00 -11.00   0.50    5.50    --  -16.60 -60.00 -90.00   54
;
_diffrn_measurement_device 'four-circle diffractometer'
_diffrn_measurement_device_type 'XtaLAB AFC12 (RCD3): Kappa single'
_diffrn_measurement_method '\w scans'
_diffrn_radiation_type MoK\a
_diffrn_radiation_wavelength 0.71073
_diffrn_reflns_av_R_equivalents 0.0769
_diffrn_reflns_av_unetI/netI 0.0617
_diffrn_reflns_Laue_measured_fraction_full 0.815
_diffrn_reflns_Laue_measured_fraction_max 0.709
_diffrn_reflns_limit_h_max 13
_diffrn_reflns_limit_h_min -11
_diffrn_reflns_limit_k_max 16
_diffrn_reflns_limit_k_min -16
_diffrn_reflns_limit_l_max 21
_diffrn_reflns_limit_l_min -22
_diffrn_reflns_number 20963
_diffrn_reflns_point_group_measured_fraction_full 0.815
_diffrn_reflns_point_group_measured_fraction_max 0.709
_diffrn_reflns_theta_full 25.242
_diffrn_reflns_theta_max 31.854
_diffrn_reflns_theta_min 1.854
_exptl_absorpt_coefficient_mu 2.019
_exptl_absorpt_correction_T_max 1.00000
_exptl_absorpt_correction_T_min 0.78662
_exptl_absorpt_correction_type multi-scan
_exptl_absorpt_process_details
;
CrysAlisPro 1.171.40.84a (Rigaku Oxford Diffraction, 2020)
Empirical absorption correction using spherical harmonics,
implemented in SCALE3 ABSPACK scaling algorithm.
;
_exptl_crystal_colour colourless
_exptl_crystal_colour_primary colourless
_exptl_crystal_density_diffrn 1.991
_exptl_crystal_description block
_exptl_crystal_F_000 912
_exptl_crystal_size_max 0.12
_exptl_crystal_size_mid 0.1
_exptl_crystal_size_min 0.1
_refine_diff_density_max 2.268
_refine_diff_density_min -2.092
_refine_diff_density_rms 0.204
_refine_ls_extinction_method none
_refine_ls_goodness_of_fit_ref 1.083
_refine_ls_hydrogen_treatment constr
_refine_ls_matrix_type full
_refine_ls_number_parameters 397
_refine_ls_number_reflns 7617
_refine_ls_number_restraints 0
_refine_ls_restrained_S_all 1.083
_refine_ls_R_factor_all 0.0676
_refine_ls_R_factor_gt 0.0552
_refine_ls_shift/su_max 0.001
_refine_ls_shift/su_mean 0.000
_refine_ls_structure_factor_coef Fsqd
_refine_ls_weighting_details 'w=1/[\s^2^(Fo^2^)+(0.0967P)^2^+1.9456P] where P=(Fo^2^+2Fc^2^)/3'
_refine_ls_weighting_scheme calc
_refine_ls_wR_factor_gt 0.1555
_refine_ls_wR_factor_ref 0.1620
_reflns_Friedel_coverage 0.000
_reflns_number_gt 6185
_reflns_number_total 7617
_reflns_threshold_expression 'I > 2\s(I)'
_twin_special_details
;
Component 2 rotated by 179.9218\% 
around [0.58 -0.58 0.58] (reciprocal) or [0.83 -0.40 0.40] (direct)
;
_cod_data_source_file d1dt02948g2.cif
_cod_data_source_block mw121120twins_twin1_hklf4
_cod_database_code 7708347
_shelx_shelxl_version_number 2018/3
_shelx_space_group_comment
;
The symmetry employed for this shelxl refinement is uniquely defined
by the following loop, which should always be used as a source of
symmetry information in preference to the above space-group names.
They are only intended as comments.
;
_shelx_estimated_absorpt_t_max 0.824
_shelx_estimated_absorpt_t_min 0.794
_olex2_refinement_description
;
1. Fixed Uiso
 At 1.2 times of:
  All C(H) groups, All C(H,H) groups
2.a Secondary CH2 refined with riding coordinates:
 C21(H21A,H21B), C22(H22A,H22B)
2.b Aromatic/amide H refined with riding coordinates:
 C1(H1), C2(H2), C3(H3), C4(H4), C5(H5), C6(H6), C7(H7), C8(H8), C9(H9),
 C10(H10), C11(H11), C12(H12), C13(H13), C14(H14), C15(H15), C16(H16), C17(H17),
  C18(H18), C19(H19), C20(H20)
;
_olex2_submission_special_instructions 'No special instructions were received'
_oxdiff_exptl_absorpt_empirical_details
;
Empirical correction (ABSPACK) includes:
- Absorption correction using spherical harmonics
- Frame scaling
;

loop_
_space_group_symop_operation_xyz
'x, y, z'
'-x, -y, -z'

loop_
_atom_site_label
_atom_site_type_symbol
_atom_site_fract_x
_atom_site_fract_y
_atom_site_fract_z
_atom_site_U_iso_or_equiv
_atom_site_adp_type
_atom_site_occupancy
_atom_site_site_symmetry_order
_atom_site_calc_flag
_atom_site_refinement_flags_posn
_atom_site_refinement_flags_adp
_atom_site_refinement_flags_occupancy
_atom_site_disorder_assembly
_atom_site_disorder_group
Sn1 Sn 0.31500(3) 0.21834(3) 0.03422(2) 0.01842(11) Uani 1 1 d . . . . .
F1 F 0.1649(4) 0.2795(3) -0.0501(2) 0.0258(7) Uani 1 1 d . . . . .
F2 F 0.2707(4) 0.0630(3) -0.0340(3) 0.0443(9) Uani 1 1 d . . . . .
F3 F 0.4667(4) 0.1635(4) 0.1216(3) 0.0388(10) Uani 1 1 d . . . . .
F4 F 0.3625(4) 0.3703(3) 0.1079(2) 0.0364(8) Uani 1 1 d . . . . .
O1 O 0.4629(4) 0.2956(4) -0.0406(3) 0.0295(8) Uani 1 1 d . . . . .
O2 O 0.1455(4) 0.1498(4) 0.0968(3) 0.0314(9) Uani 1 1 d . . . . .
N1 N 0.6108(4) 0.3062(4) -0.0059(3) 0.0221(8) Uani 1 1 d . . . . .
N2 N 0.1674(5) 0.0641(4) 0.1564(3) 0.0226(9) Uani 1 1 d . . . . .
C1 C 0.6689(6) 0.2056(5) 0.0022(4) 0.0258(11) Uani 1 1 d . . . . .
H1 H 0.606667 0.127155 -0.014984 0.031 Uiso 1 1 calc R U . . .
C2 C 0.8200(6) 0.2186(5) 0.0356(4) 0.0255(11) Uani 1 1 d . . . . .
H2 H 0.862024 0.148609 0.042823 0.031 Uiso 1 1 calc R U . . .
C3 C 0.9099(6) 0.3330(5) 0.0586(3) 0.0258(10) Uani 1 1 d . . . . .
H3 H 1.014054 0.342552 0.081261 0.031 Uiso 1 1 calc R U . . .
C4 C 0.8461(6) 0.4338(5) 0.0481(4) 0.0283(11) Uani 1 1 d . . . . .
H4 H 0.906615 0.513309 0.063011 0.034 Uiso 1 1 calc R U . . .
C5 C 0.6949(6) 0.4185(5) 0.0159(3) 0.0256(10) Uani 1 1 d . . . . .
H5 H 0.650515 0.487258 0.009273 0.031 Uiso 1 1 calc R U . . .
C6 C 0.0893(6) -0.0505(5) 0.1329(4) 0.0225(10) Uani 1 1 d . . . . .
H6 H 0.022972 -0.070157 0.076084 0.027 Uiso 1 1 calc R U . . .
C7 C 0.1071(6) -0.1398(5) 0.1929(4) 0.0257(12) Uani 1 1 d . . . . .
H7 H 0.054036 -0.221507 0.177188 0.031 Uiso 1 1 calc R U . . .
C8 C 0.2017(6) -0.1089(5) 0.2749(4) 0.0290(11) Uani 1 1 d . . . . .
H8 H 0.215108 -0.169317 0.316393 0.035 Uiso 1 1 calc R U . . .
C9 C 0.2772(6) 0.0100(5) 0.2971(4) 0.0290(11) Uani 1 1 d . . . . .
H9 H 0.341980 0.031716 0.354207 0.035 Uiso 1 1 calc R U . . .
C10 C 0.2594(6) 0.0974(5) 0.2368(4) 0.0252(10) Uani 1 1 d . . . . .
H10 H 0.311148 0.179627 0.251704 0.030 Uiso 1 1 calc R U . . .
Sn2 Sn 0.69063(3) 0.30294(3) 0.46296(2) 0.01648(11) Uani 1 1 d . . . . .
F5 F 0.5304(3) 0.3760(3) 0.3975(2) 0.0259(7) Uani 1 1 d . . . . .
F6 F 0.5817(3) 0.1411(3) 0.4112(2) 0.0249(6) Uani 1 1 d . . . . .
F7 F 0.8495(4) 0.2301(3) 0.5295(2) 0.0243(7) Uani 1 1 d . . . . .
F8 F 0.8003(3) 0.4625(3) 0.5186(2) 0.0240(6) Uani 1 1 d . . . . .
O3 O 0.7930(4) 0.3268(3) 0.3579(2) 0.0241(7) Uani 1 1 d . . . . .
O4 O 0.5873(4) 0.2819(3) 0.5688(2) 0.0229(7) Uani 1 1 d . . . . .
N3 N 0.7850(5) 0.4334(4) 0.3182(3) 0.0208(9) Uani 1 1 d . . . . .
N4 N 0.4374(4) 0.2371(4) 0.5451(3) 0.0186(8) Uani 1 1 d . . . . .
C11 C 0.6692(5) 0.4343(5) 0.2490(3) 0.0233(10) Uani 1 1 d . . . . .
H11 H 0.596034 0.361821 0.228441 0.028 Uiso 1 1 calc R U . . .
C12 C 0.6577(6) 0.5416(5) 0.2082(3) 0.0281(11) Uani 1 1 d . . . . .
H12 H 0.575486 0.544101 0.160286 0.034 Uiso 1 1 calc R U . . .
C13 C 0.7675(6) 0.6452(5) 0.2379(4) 0.0276(11) Uani 1 1 d . . . . .
H13 H 0.761372 0.719459 0.210378 0.033 Uiso 1 1 calc R U . . .
C14 C 0.8853(6) 0.6403(5) 0.3075(4) 0.0246(12) Uani 1 1 d . . . . .
H14 H 0.960806 0.711476 0.327900 0.030 Uiso 1 1 calc R U . . .
C15 C 0.8953(6) 0.5318(5) 0.3486(4) 0.0239(11) Uani 1 1 d . . . . .
H15 H 0.976931 0.527364 0.396326 0.029 Uiso 1 1 calc R U . . .
C16 C 0.3879(5) 0.1163(4) 0.5417(3) 0.0223(9) Uani 1 1 d . . . . .
H16 H 0.456458 0.064711 0.557015 0.027 Uiso 1 1 calc R U . . .
C17 C 0.2374(6) 0.0666(4) 0.5159(4) 0.0264(11) Uani 1 1 d . . . . .
H17 H 0.201169 -0.019130 0.512277 0.032 Uiso 1 1 calc R U . . .
C18 C 0.1404(6) 0.1443(4) 0.4953(4) 0.0263(10) Uani 1 1 d . . . . .
H18 H 0.036373 0.111791 0.477401 0.032 Uiso 1 1 calc R U . . .
C19 C 0.1939(6) 0.2692(5) 0.5006(4) 0.0240(11) Uani 1 1 d . . . . .
H19 H 0.127273 0.322468 0.486390 0.029 Uiso 1 1 calc R U . . .
C20 C 0.3460(6) 0.3153(4) 0.5269(3) 0.0209(10) Uani 1 1 d . . . . .
H20 H 0.385066 0.400715 0.532026 0.025 Uiso 1 1 calc R U . . .
Cl1 Cl 0.22282(19) 0.58641(14) 0.20633(11) 0.0431(4) Uani 1 1 d . . . . .
Cl2 Cl 0.11499(16) 0.35667(13) 0.28015(10) 0.0359(3) Uani 1 1 d . . . . .
C21 C 0.2722(7) 0.4746(6) 0.2798(5) 0.0341(13) Uani 1 1 d . . . . .
H21A H 0.314798 0.513201 0.340581 0.041 Uiso 1 1 calc R U . . .
H21B H 0.349206 0.439397 0.261307 0.041 Uiso 1 1 calc R U . . .
Cl3 Cl 0.55930(18) -0.11166(16) 0.23170(11) 0.0430(4) Uani 1 1 d . . . . .
Cl4 Cl 0.86926(17) 0.02265(18) 0.27919(11) 0.0472(4) Uani 1 1 d . . . . .
C22 C 0.6831(7) 0.0296(7) 0.2321(5) 0.0389(15) Uani 1 1 d . . . . .
H22A H 0.674170 0.054185 0.170399 0.047 Uiso 1 1 calc R U . . .
H22B H 0.654969 0.092338 0.266328 0.047 Uiso 1 1 calc R U . . .

loop_
_atom_site_aniso_label
_atom_site_aniso_U_11
_atom_site_aniso_U_22
_atom_site_aniso_U_33
_atom_site_aniso_U_23
_atom_site_aniso_U_13
_atom_site_aniso_U_12
Sn1 0.01766(17) 0.01243(16) 0.02309(19) 0.00298(12) 0.00532(13) -0.00212(11)
F1 0.0231(14) 0.0253(16) 0.0259(17) 0.0084(13) 0.0027(13) 0.0011(12)
F2 0.056(2) 0.0148(15) 0.062(3) -0.0074(15) 0.020(2) 0.0014(15)
F3 0.0267(16) 0.052(2) 0.043(2) 0.0289(19) 0.0132(16) 0.0131(16)
F4 0.048(2) 0.0237(16) 0.0278(18) -0.0073(13) 0.0037(16) -0.0078(15)
O1 0.0190(16) 0.038(2) 0.031(2) 0.0143(16) 0.0094(15) 0.0020(15)
O2 0.0234(18) 0.0269(19) 0.048(2) 0.0238(18) 0.0143(17) 0.0073(15)
N1 0.0177(18) 0.025(2) 0.023(2) 0.0071(16) 0.0069(16) 0.0004(15)
N2 0.024(2) 0.0154(19) 0.029(2) 0.0090(16) 0.0116(19) 0.0011(16)
C1 0.024(2) 0.020(2) 0.032(3) 0.002(2) 0.010(2) -0.0013(19)
C2 0.024(2) 0.021(2) 0.033(3) 0.000(2) 0.009(2) 0.0048(19)
C3 0.021(2) 0.031(3) 0.023(2) 0.003(2) 0.0051(19) 0.0013(19)
C4 0.031(3) 0.018(2) 0.034(3) 0.0021(19) 0.012(2) -0.0038(19)
C5 0.030(3) 0.021(2) 0.028(3) 0.0061(19) 0.013(2) 0.0027(19)
C6 0.017(2) 0.025(2) 0.021(2) 0.0032(19) 0.0020(18) -0.0008(18)
C7 0.023(2) 0.021(3) 0.029(3) 0.004(2) 0.007(2) -0.006(2)
C8 0.027(3) 0.028(3) 0.029(3) 0.008(2) 0.006(2) 0.000(2)
C9 0.025(2) 0.034(3) 0.024(3) 0.000(2) 0.007(2) -0.003(2)
C10 0.022(2) 0.017(2) 0.034(3) -0.0029(19) 0.009(2) -0.0043(18)
Sn2 0.01688(16) 0.01058(15) 0.01995(18) 0.00119(11) 0.00502(13) -0.00234(11)
F5 0.0222(14) 0.0284(16) 0.0277(16) 0.0100(13) 0.0076(13) 0.0047(12)
F6 0.0261(14) 0.0143(13) 0.0274(16) -0.0014(11) 0.0039(12) -0.0081(11)
F7 0.0221(14) 0.0169(14) 0.0327(18) 0.0066(12) 0.0049(13) 0.0028(11)
F8 0.0247(14) 0.0105(12) 0.0323(17) -0.0013(11) 0.0065(12) -0.0062(11)
O3 0.0295(18) 0.0164(16) 0.0305(19) 0.0087(14) 0.0168(15) 0.0030(14)
O4 0.0200(16) 0.0236(17) 0.0217(17) 0.0022(13) 0.0059(13) -0.0039(13)
N3 0.0216(19) 0.0179(19) 0.023(2) 0.0061(16) 0.0093(18) 0.0007(16)
N4 0.0193(18) 0.0155(18) 0.021(2) 0.0027(14) 0.0091(16) -0.0020(14)
C11 0.024(2) 0.020(2) 0.023(2) 0.0005(18) 0.0078(19) -0.0043(18)
C12 0.028(2) 0.029(3) 0.023(2) 0.007(2) 0.003(2) -0.001(2)
C13 0.036(3) 0.021(2) 0.027(3) 0.007(2) 0.015(2) 0.002(2)
C14 0.025(2) 0.021(3) 0.024(3) 0.003(2) 0.009(2) -0.006(2)
C15 0.019(2) 0.024(2) 0.027(3) 0.003(2) 0.008(2) -0.0027(18)
C16 0.026(2) 0.0097(19) 0.032(3) 0.0038(17) 0.012(2) -0.0001(16)
C17 0.027(2) 0.013(2) 0.040(3) 0.0039(19) 0.017(2) -0.0045(18)
C18 0.021(2) 0.019(2) 0.038(3) -0.0008(19) 0.013(2) -0.0042(18)
C19 0.023(2) 0.019(2) 0.032(3) 0.0051(19) 0.012(2) 0.0018(18)
C20 0.026(2) 0.012(2) 0.026(3) 0.0017(17) 0.012(2) -0.0013(17)
Cl1 0.0550(9) 0.0291(7) 0.0428(8) 0.0042(6) 0.0058(7) 0.0099(7)
Cl2 0.0388(7) 0.0341(7) 0.0345(7) 0.0001(5) 0.0106(6) 0.0052(6)
C21 0.032(3) 0.031(3) 0.034(3) -0.001(2) -0.003(2) 0.006(2)
Cl3 0.0440(8) 0.0431(9) 0.0412(8) -0.0058(6) 0.0114(7) 0.0069(7)
Cl4 0.0349(8) 0.0662(12) 0.0434(9) 0.0065(8) 0.0115(7) 0.0146(7)
C22 0.038(3) 0.038(3) 0.040(4) 0.005(3) 0.005(3) 0.010(3)

loop_
_atom_type_symbol
_atom_type_description
_atom_type_scat_dispersion_real
_atom_type_scat_dispersion_imag
_atom_type_scat_source
C C 0.0033 0.0016 'International Tables Vol C Tables 4.2.6.8 and 6.1.1.4'
H H 0.0000 0.0000 'International Tables Vol C Tables 4.2.6.8 and 6.1.1.4'
Cl Cl 0.1484 0.1585 'International Tables Vol C Tables 4.2.6.8 and 6.1.1.4'
F F 0.0171 0.0103 'International Tables Vol C Tables 4.2.6.8 and 6.1.1.4'
N N 0.0061 0.0033 'International Tables Vol C Tables 4.2.6.8 and 6.1.1.4'
O O 0.0106 0.0060 'International Tables Vol C Tables 4.2.6.8 and 6.1.1.4'
Sn Sn -0.6537 1.4246 'International Tables Vol C Tables 4.2.6.8 and 6.1.1.4'

loop_
_geom_angle_atom_site_label_1
_geom_angle_atom_site_label_2
_geom_angle_atom_site_label_3
_geom_angle
_geom_angle_site_symmetry_1
_geom_angle_site_symmetry_3
_geom_angle_publ_flag
F1 Sn1 F4 89.84(16) . . ?
F1 Sn1 O1 86.38(13) . . ?
F1 Sn1 O2 85.89(13) . . ?
F2 Sn1 F1 92.60(17) . . ?
F2 Sn1 F4 177.22(16) . . ?
F2 Sn1 O1 91.27(16) . . ?
F2 Sn1 O2 89.05(16) . . ?
F3 Sn1 F1 177.61(16) . . ?
F3 Sn1 F2 89.79(19) . . ?
F3 Sn1 F4 87.77(18) . . ?
F3 Sn1 O1 93.69(14) . . ?
F3 Sn1 O2 94.03(14) . . ?
F4 Sn1 O1 90.21(15) . . ?
F4 Sn1 O2 89.80(16) . . ?
O2 Sn1 O1 172.28(15) . . ?
N1 O1 Sn1 118.4(3) . . ?
N2 O2 Sn1 118.2(3) . . ?
C1 N1 O1 120.0(4) . . ?
C5 N1 O1 117.6(4) . . ?
C5 N1 C1 122.4(4) . . ?
C6 N2 O2 117.7(5) . . ?
C10 N2 O2 119.4(4) . . ?
C10 N2 C6 122.9(4) . . ?
N1 C1 H1 120.5 . . ?
N1 C1 C2 119.0(5) . . ?
C2 C1 H1 120.5 . . ?
C1 C2 H2 119.9 . . ?
C3 C2 C1 120.1(5) . . ?
C3 C2 H2 119.9 . . ?
C2 C3 H3 120.5 . . ?
C2 C3 C4 119.0(5) . . ?
C4 C3 H3 120.5 . . ?
C3 C4 H4 120.1 . . ?
C5 C4 C3 119.9(5) . . ?
C5 C4 H4 120.1 . . ?
N1 C5 C4 119.6(5) . . ?
N1 C5 H5 120.2 . . ?
C4 C5 H5 120.2 . . ?
N2 C6 H6 120.5 . . ?
N2 C6 C7 119.1(5) . . ?
C7 C6 H6 120.5 . . ?
C6 C7 H7 120.3 . . ?
C8 C7 C6 119.4(5) . . ?
C8 C7 H7 120.3 . . ?
C7 C8 H8 120.1 . . ?
C7 C8 C9 119.7(5) . . ?
C9 C8 H8 120.1 . . ?
C8 C9 H9 119.8 . . ?
C10 C9 C8 120.3(5) . . ?
C10 C9 H9 119.8 . . ?
N2 C10 C9 118.6(5) . . ?
N2 C10 H10 120.7 . . ?
C9 C10 H10 120.7 . . ?
F5 Sn2 O3 89.89(13) . . ?
F5 Sn2 O4 89.51(13) . . ?
F6 Sn2 F5 90.76(14) . . ?
F6 Sn2 F7 89.34(14) . . ?
F6 Sn2 O3 90.13(13) . . ?
F6 Sn2 O4 90.63(13) . . ?
F7 Sn2 F5 179.30(12) . . ?
F7 Sn2 O3 90.81(14) . . ?
F7 Sn2 O4 89.79(13) . . ?
F8 Sn2 F5 90.44(14) . . ?
F8 Sn2 F6 178.09(12) . . ?
F8 Sn2 F7 89.44(14) . . ?
F8 Sn2 O3 91.37(13) . . ?
F8 Sn2 O4 87.89(13) . . ?
O3 Sn2 O4 179.04(14) . . ?
N3 O3 Sn2 114.1(3) . . ?
N4 O4 Sn2 114.8(3) . . ?
C11 N3 O3 118.3(4) . . ?
C15 N3 O3 118.3(4) . . ?
C15 N3 C11 123.3(4) . . ?
C16 N4 O4 118.0(4) . . ?
C16 N4 C20 123.0(4) . . ?
C20 N4 O4 119.0(4) . . ?
N3 C11 H11 120.3 . . ?
N3 C11 C12 119.4(5) . . ?
C12 C11 H11 120.3 . . ?
C11 C12 H12 120.4 . . ?
C13 C12 C11 119.2(5) . . ?
C13 C12 H12 120.4 . . ?
C12 C13 H13 120.1 . . ?
C14 C13 C12 119.7(5) . . ?
C14 C13 H13 120.1 . . ?
C13 C14 H14 119.7 . . ?
C13 C14 C15 120.6(5) . . ?
C15 C14 H14 119.7 . . ?
N3 C15 C14 117.7(5) . . ?
N3 C15 H15 121.1 . . ?
C14 C15 H15 121.1 . . ?
N4 C16 H16 120.0 . . ?
N4 C16 C17 120.0(5) . . ?
C17 C16 H16 120.0 . . ?
C16 C17 H17 120.7 . . ?
C16 C17 C18 118.5(4) . . ?
C18 C17 H17 120.7 . . ?
C17 C18 H18 119.8 . . ?
C17 C18 C19 120.5(5) . . ?
C19 C18 H18 119.8 . . ?
C18 C19 H19 120.4 . . ?
C18 C19 C20 119.1(5) . . ?
C20 C19 H19 120.4 . . ?
N4 C20 C19 118.8(4) . . ?
N4 C20 H20 120.6 . . ?
C19 C20 H20 120.6 . . ?
Cl1 C21 Cl2 111.0(4) . . ?
Cl1 C21 H21A 109.4 . . ?
Cl1 C21 H21B 109.4 . . ?
Cl2 C21 H21A 109.4 . . ?
Cl2 C21 H21B 109.4 . . ?
H21A C21 H21B 108.0 . . ?
Cl3 C22 H22A 109.2 . . ?
Cl3 C22 H22B 109.2 . . ?
Cl4 C22 Cl3 112.0(4) . . ?
Cl4 C22 H22A 109.2 . . ?
Cl4 C22 H22B 109.2 . . ?
H22A C22 H22B 107.9 . . ?

loop_
_geom_bond_atom_site_label_1
_geom_bond_atom_site_label_2
_geom_bond_distance
_geom_bond_site_symmetry_2
_geom_bond_publ_flag
Sn1 F1 1.945(3) . ?
Sn1 F2 1.945(4) . ?
Sn1 F3 1.943(4) . ?
Sn1 F4 1.953(3) . ?
Sn1 O1 2.081(3) . ?
Sn1 O2 2.081(3) . ?
O1 N1 1.359(5) . ?
O2 N2 1.360(5) . ?
N1 C1 1.352(7) . ?
N1 C5 1.339(6) . ?
N2 C6 1.345(6) . ?
N2 C10 1.343(7) . ?
C1 H1 0.9500 . ?
C1 C2 1.381(7) . ?
C2 H2 0.9500 . ?
C2 C3 1.379(7) . ?
C3 H3 0.9500 . ?
C3 C4 1.386(8) . ?
C4 H4 0.9500 . ?
C4 C5 1.376(8) . ?
C5 H5 0.9500 . ?
C6 H6 0.9500 . ?
C6 C7 1.388(7) . ?
C7 H7 0.9500 . ?
C7 C8 1.369(9) . ?
C8 H8 0.9500 . ?
C8 C9 1.377(8) . ?
C9 H9 0.9500 . ?
C9 C10 1.376(8) . ?
C10 H10 0.9500 . ?
Sn2 F5 1.960(3) . ?
Sn2 F6 1.955(3) . ?
Sn2 F7 1.956(3) . ?
Sn2 F8 1.953(3) . ?
Sn2 O3 2.071(3) . ?
Sn2 O4 2.086(3) . ?
O3 N3 1.365(5) . ?
O4 N4 1.364(5) . ?
N3 C11 1.349(7) . ?
N3 C15 1.347(7) . ?
N4 C16 1.339(5) . ?
N4 C20 1.347(7) . ?
C11 H11 0.9500 . ?
C11 C12 1.385(7) . ?
C12 H12 0.9500 . ?
C12 C13 1.383(7) . ?
C13 H13 0.9500 . ?
C13 C14 1.374(9) . ?
C14 H14 0.9500 . ?
C14 C15 1.396(7) . ?
C15 H15 0.9500 . ?
C16 H16 0.9500 . ?
C16 C17 1.380(7) . ?
C17 H17 0.9500 . ?
C17 C18 1.384(7) . ?
C18 H18 0.9500 . ?
C18 C19 1.385(7) . ?
C19 H19 0.9500 . ?
C19 C20 1.387(7) . ?
C20 H20 0.9500 . ?
Cl1 C21 1.772(7) . ?
Cl2 C21 1.778(6) . ?
C21 H21A 0.9900 . ?
C21 H21B 0.9900 . ?
Cl3 C22 1.767(7) . ?
Cl4 C22 1.764(7) . ?
C22 H22A 0.9900 . ?
C22 H22B 0.9900 . ?

loop_
_geom_torsion_atom_site_label_1
_geom_torsion_atom_site_label_2
_geom_torsion_atom_site_label_3
_geom_torsion_atom_site_label_4
_geom_torsion
_geom_torsion_site_symmetry_1
_geom_torsion_site_symmetry_2
_geom_torsion_site_symmetry_3
_geom_torsion_site_symmetry_4
_geom_torsion_publ_flag
Sn1 O1 N1 C1 70.6(5) . . . . ?
Sn1 O1 N1 C5 -112.2(4) . . . . ?
Sn1 O2 N2 C6 -109.0(4) . . . . ?
Sn1 O2 N2 C10 74.0(5) . . . . ?
O1 N1 C1 C2 178.4(4) . . . . ?
O1 N1 C5 C4 -177.4(4) . . . . ?
O2 N2 C6 C7 -178.8(4) . . . . ?
O2 N2 C10 C9 178.3(4) . . . . ?
N1 C1 C2 C3 -1.4(7) . . . . ?
N2 C6 C7 C8 1.0(8) . . . . ?
C1 N1 C5 C4 -0.2(7) . . . . ?
C1 C2 C3 C4 0.4(7) . . . . ?
C2 C3 C4 C5 0.6(7) . . . . ?
C3 C4 C5 N1 -0.7(7) . . . . ?
C5 N1 C1 C2 1.3(7) . . . . ?
C6 N2 C10 C9 1.5(7) . . . . ?
C6 C7 C8 C9 0.4(8) . . . . ?
C7 C8 C9 C10 -0.8(8) . . . . ?
C8 C9 C10 N2 -0.1(8) . . . . ?
C10 N2 C6 C7 -2.0(7) . . . . ?
Sn2 O3 N3 C11 -91.0(4) . . . . ?
Sn2 O3 N3 C15 90.7(4) . . . . ?
Sn2 O4 N4 C16 91.1(4) . . . . ?
Sn2 O4 N4 C20 -89.4(4) . . . . ?
O3 N3 C11 C12 179.3(4) . . . . ?
O3 N3 C15 C14 -179.8(4) . . . . ?
O4 N4 C16 C17 -178.4(4) . . . . ?
O4 N4 C20 C19 178.3(4) . . . . ?
N3 C11 C12 C13 1.5(8) . . . . ?
N4 C16 C17 C18 -1.0(8) . . . . ?
C11 N3 C15 C14 2.0(7) . . . . ?
C11 C12 C13 C14 -0.3(8) . . . . ?
C12 C13 C14 C15 -0.1(8) . . . . ?
C13 C14 C15 N3 -0.7(8) . . . . ?
C15 N3 C11 C12 -2.4(7) . . . . ?
C16 N4 C20 C19 -2.2(7) . . . . ?
C16 C17 C18 C19 0.0(8) . . . . ?
C17 C18 C19 C20 -0.1(8) . . . . ?
C18 C19 C20 N4 1.1(7) . . . . ?
C20 N4 C16 C17 2.1(7) . . . . ?
